data_7220958
loop_
_publ_author_name
'Akune, Yoko'
'Gontani, Haruyuki'
'Hirosawa, Risa'
'Koseki, Atsushi'
'Matsumoto, Shinya'

_publ_section_title
;
 The effects of molecular flexibility and substituents on conformational
 polymorphism in a series of 2,5-diamino-3,6-dicyanopyrazine dyes with
 highly flexible groups
;
_journal_issue 30
_journal_name_full CrystEngComm
_journal_page_first 5789
_journal_paper_doi 10.1039/C5CE01004G
_journal_volume 17
_journal_year 2015
_chemical_formula_moiety 'C34 H28 N6'
_chemical_formula_sum 'C34 H28 N6'
_chemical_formula_weight 520.64
_space_group_IT_number 15
_symmetry_cell_setting monoclinic
_symmetry_Int_Tables_number 15
_symmetry_space_group_name_Hall '-C 2yc'
_symmetry_space_group_name_H-M 'C 1 2/c 1'
_atom_sites_solution_hydrogens geom
_atom_sites_solution_primary direct
_atom_sites_solution_secondary difmap
_audit_update_record
;
2015-05-22 deposited with the CCDC.
2015-06-30 downloaded from the CCDC.
;
_cell_angle_alpha 90.0000
_cell_angle_beta 100.884(19)
_cell_angle_gamma 90.0000
_cell_formula_units_Z 8
_cell_length_a 46.128(12)
_cell_length_b 6.2135(14)
_cell_length_c 20.163(5)
_cell_measurement_reflns_used 15470
_cell_measurement_temperature 296
_cell_measurement_theta_max 71.56
_cell_measurement_theta_min 3.23
_cell_volume 5675(2)
_computing_cell_refinement 'RAPID AUTO'
_computing_data_collection 'RAPID AUTO (Rigaku, ????)'
_computing_data_reduction 'RAPID AUTO'
_computing_molecular_graphics 'CrystalStructure 4.0'
_computing_publication_material 'CrystalStructure 4.0 (Rigaku, 2010)'
_computing_structure_refinement 'SHELXL97 (Sheldrick, 2008)'
_computing_structure_solution 'SHELXS97 (Sheldrick, 2008)'
_diffrn_ambient_temperature 296
_diffrn_detector_area_resol_mean 10.000
_diffrn_measured_fraction_theta_full 0.920
_diffrn_measured_fraction_theta_max 0.920
_diffrn_measurement_device_type 'Rigaku R-AXIS RAPID'
_diffrn_measurement_method \w
_diffrn_radiation_type 'Cu K\a'
_diffrn_radiation_wavelength 1.54187
_diffrn_reflns_av_R_equivalents 0.0511
_diffrn_reflns_limit_h_max 53
_diffrn_reflns_limit_h_min -52
_diffrn_reflns_limit_k_max 7
_diffrn_reflns_limit_k_min -7
_diffrn_reflns_limit_l_max 24
_diffrn_reflns_limit_l_min -23
_diffrn_reflns_number 18545
_diffrn_reflns_theta_full 68.25
_diffrn_reflns_theta_max 68.25
_diffrn_standards_number 0
_exptl_absorpt_coefficient_mu 0.580
_exptl_absorpt_correction_T_max 0.674
_exptl_absorpt_correction_T_min 0.399
_exptl_absorpt_correction_type multi-scan
_exptl_absorpt_process_details 'ABSCOR (Rigaku, 1995)'
_exptl_crystal_colour orange
_exptl_crystal_density_diffrn 1.219
_exptl_crystal_density_method 'not measured'
_exptl_crystal_description block
_exptl_crystal_F_000 2192.00
_exptl_crystal_size_max 0.700
_exptl_crystal_size_mid 0.680
_exptl_crystal_size_min 0.680
_refine_diff_density_max 0.320
_refine_diff_density_min -0.470
_refine_ls_extinction_method none
_refine_ls_goodness_of_fit_ref 0.932
_refine_ls_hydrogen_treatment constr
_refine_ls_number_parameters 361
_refine_ls_number_reflns 4794
_refine_ls_number_restraints 0
_refine_ls_R_factor_gt 0.0744
_refine_ls_shift/su_max 0.000
_refine_ls_structure_factor_coef Fsqd
_refine_ls_weighting_details 'w = 1/[\s^2^(Fo^2^)+(0.1155P)^2^+0.0000P] where P=(Fo^2^+2Fc^2^)/3'
_refine_ls_weighting_scheme calc
_refine_ls_wR_factor_ref 0.1771
_reflns_number_gt 2896
_reflns_number_total 4794
_reflns_threshold_expression F^2^>2.0\s(F^2^)
_cod_data_source_file c5ce01004g2.cif
_cod_data_source_block YU8_1
_cod_depositor_comments 'Adding full bibliography for 7220955--7220959.cif.'
_cod_original_cell_volume 5675(3)
_cod_database_code 7220958

loop_
_symmetry_equiv_pos_site_id
_symmetry_equiv_pos_as_xyz
1 +X,+Y,+Z
2 -X,+Y,1/2-Z
3 -X,-Y,-Z
4 +X,-Y,1/2+Z
5 1/2+X,1/2+Y,+Z
6 1/2-X,1/2+Y,1/2-Z
7 1/2-X,1/2-Y,-Z
8 1/2+X,1/2-Y,1/2+Z

loop_
_atom_site_label
_atom_site_type_symbol
_atom_site_fract_x
_atom_site_fract_y
_atom_site_fract_z
_atom_site_U_iso_or_equiv
_atom_site_adp_type
_atom_site_occupancy
_atom_site_symmetry_multiplicity
_atom_site_calc_flag
_atom_site_refinement_flags
N3 N 0.10219(4) 0.7215(3) 0.11547(8) 0.0504(5) Uani 1.0 8 d .
N20 N 0.15312(4) 0.4790(4) 0.15504(9) 0.0557(5) Uani 1.0 8 d .
N23 N 0.08753(4) 0.5011(3) 0.02005(8) 0.0542(5) Uani 1.0 8 d .
N25 N 0.11224(5) 1.1357(4) 0.22395(11) 0.0768(7) Uani 1.0 8 d .
N26 N 0.16899(4) 0.6937(4) 0.24836(9) 0.0669(6) Uani 1.0 8 d .
N41 N 0.14156(6) 0.0764(5) 0.04097(13) 0.0927(8) Uani 1.0 8 d .
C1 C 0.13318(5) 0.4317(4) 0.10062(10) 0.0518(6) Uani 1.0 8 d .
C2 C 0.10743(5) 0.5540(4) 0.07871(10) 0.0482(6) Uani 1.0 8 d .
C4 C 0.12209(5) 0.7699(4) 0.17081(10) 0.0494(6) Uani 1.0 8 d .
C5 C 0.14788(5) 0.6488(4) 0.19274(10) 0.0523(6) Uani 1.0 8 d .
C7 C 0.19874(5) 0.6090(5) 0.25138(12) 0.0691(8) Uani 1.0 8 d .
C8 C 0.21415(5) 0.7019(5) 0.19892(11) 0.0605(7) Uani 1.0 8 d .
C9 C 0.23652(7) 0.5881(7) 0.17935(15) 0.0906(10) Uani 1.0 8 d .
C10 C 0.25225(9) 0.6699(12) 0.1345(3) 0.141(2) Uani 1.0 8 d .
C11 C 0.24603(13) 0.8653(14) 0.1074(3) 0.154(3) Uani 1.0 8 d .
C12 C 0.22358(12) 0.9868(8) 0.1254(2) 0.1285(18) Uani 1.0 8 d .
C13 C 0.20770(7) 0.9046(6) 0.17189(14) 0.0839(9) Uani 1.0 8 d .
C14 C 0.16943(5) 0.6190(4) 0.36919(10) 0.0543(6) Uani 1.0 8 d .
C15 C 0.15775(6) 0.4121(5) 0.36397(12) 0.0678(8) Uani 1.0 8 d .
C16 C 0.16333(7) 0.2723(5) 0.41782(16) 0.0812(9) Uani 1.0 8 d .
C17 C 0.18059(8) 0.3344(6) 0.47735(15) 0.0874(10) Uani 1.0 8 d .
C18 C 0.19260(7) 0.5358(6) 0.48359(12) 0.0818(9) Uani 1.0 8 d .
C19 C 0.18696(6) 0.6798(5) 0.42977(11) 0.0678(8) Uani 1.0 8 d .
C21 C 0.16180(6) 0.7759(5) 0.31160(10) 0.0670(8) Uani 1.0 8 d .
C22 C 0.11641(5) 0.9711(5) 0.20203(11) 0.0562(7) Uani 1.0 8 d .
C24 C 0.13827(6) 0.2359(5) 0.06654(13) 0.0647(7) Uani 1.0 8 d .
C27 C 0.09958(6) 0.5187(5) -0.04279(10) 0.0646(7) Uani 1.0 8 d .
C28 C 0.05802(5) 0.5968(4) 0.01358(11) 0.0599(7) Uani 1.0 8 d .
C29 C 0.04100(5) 0.5154(5) 0.06447(11) 0.0583(7) Uani 1.0 8 d .
C30 C 0.01989(7) 0.6433(6) 0.08442(15) 0.0898(10) Uani 1.0 8 d .
C31 C 0.00311(9) 0.5741(11) 0.1293(2) 0.1225(15) Uani 1.0 8 d .
C32 C 0.00648(10) 0.3733(12) 0.15459(19) 0.1302(19) Uani 1.0 8 d .
C33 C 0.02722(11) 0.2383(8) 0.13548(17) 0.1177(14) Uani 1.0 8 d .
C34 C 0.04469(7) 0.3109(6) 0.09085(14) 0.0851(9) Uani 1.0 8 d .
C35 C 0.08382(6) 0.3793(5) -0.09912(11) 0.0634(7) Uani 1.0 8 d .
C36 C 0.07934(6) 0.4518(6) -0.16507(12) 0.0797(9) Uani 1.0 8 d .
C37 C 0.06528(8) 0.3143(9) -0.21769(15) 0.1072(13) Uani 1.0 8 d .
C38 C 0.05607(9) 0.1143(9) -0.2021(2) 0.1210(15) Uani 1.0 8 d .
C39 C 0.06063(8) 0.0452(6) -0.13780(19) 0.1107(13) Uani 1.0 8 d .
C40 C 0.07425(7) 0.1740(5) -0.08625(14) 0.0842(9) Uani 1.0 8 d .
H7A H 0.1976 0.4540 0.2458 0.0829 Uiso 1.0 8 calc R
H7B H 0.2104 0.6387 0.2957 0.0829 Uiso 1.0 8 calc R
H9 H 0.2411 0.4515 0.1971 0.1088 Uiso 1.0 8 calc R
H10 H 0.2675 0.5895 0.1225 0.1696 Uiso 1.0 8 calc R
H11 H 0.2568 0.9193 0.0765 0.1851 Uiso 1.0 8 calc R
H12 H 0.2192 1.1223 0.1066 0.1542 Uiso 1.0 8 calc R
H13 H 0.1928 0.9859 0.1848 0.1007 Uiso 1.0 8 calc R
H15 H 0.1460 0.3676 0.3236 0.0814 Uiso 1.0 8 calc R
H16 H 0.1553 0.1347 0.4136 0.0975 Uiso 1.0 8 calc R
H17 H 0.1842 0.2395 0.5137 0.1048 Uiso 1.0 8 calc R
H18 H 0.2046 0.5770 0.5240 0.0982 Uiso 1.0 8 calc R
H19 H 0.1950 0.8174 0.4345 0.0813 Uiso 1.0 8 calc R
H21A H 0.1409 0.8078 0.3046 0.0804 Uiso 1.0 8 calc R
H21B H 0.1725 0.9091 0.3236 0.0804 Uiso 1.0 8 calc R
H27A H 0.1203 0.4791 -0.0331 0.0775 Uiso 1.0 8 calc R
H27B H 0.0983 0.6675 -0.0576 0.0775 Uiso 1.0 8 calc R
H28A H 0.0469 0.5669 -0.0313 0.0719 Uiso 1.0 8 calc R
H28B H 0.0600 0.7517 0.0182 0.0719 Uiso 1.0 8 calc R
H30 H 0.0169 0.7816 0.0668 0.1077 Uiso 1.0 8 calc R
H31 H -0.0107 0.6660 0.1423 0.1469 Uiso 1.0 8 calc R
H32 H -0.0051 0.3258 0.1848 0.1562 Uiso 1.0 8 calc R
H33 H 0.0295 0.0988 0.1524 0.1413 Uiso 1.0 8 calc R
H34 H 0.0589 0.2207 0.0788 0.1021 Uiso 1.0 8 calc R
H36 H 0.0854 0.5889 -0.1749 0.0957 Uiso 1.0 8 calc R
H37 H 0.0624 0.3598 -0.2624 0.1286 Uiso 1.0 8 calc R
H38 H 0.0466 0.0252 -0.2365 0.1452 Uiso 1.0 8 calc R
H39 H 0.0544 -0.0919 -0.1283 0.1328 Uiso 1.0 8 calc R
H40 H 0.0772 0.1237 -0.0420 0.1010 Uiso 1.0 8 calc R

loop_
_atom_site_aniso_label
_atom_site_aniso_U_11
_atom_site_aniso_U_22
_atom_site_aniso_U_33
_atom_site_aniso_U_12
_atom_site_aniso_U_13
_atom_site_aniso_U_23
N3 0.0461(12) 0.0600(12) 0.0434(10) -0.0027(9) 0.0042(9) 0.0042(9)
N20 0.0477(12) 0.0737(14) 0.0466(10) 0.0041(10) 0.0112(9) 0.0098(10)
N23 0.0494(12) 0.0710(13) 0.0412(10) -0.0027(10) 0.0060(9) -0.0009(9)
N25 0.0818(18) 0.0736(16) 0.0716(14) 0.0003(13) 0.0060(12) -0.0045(12)
N26 0.0502(13) 0.1103(17) 0.0376(10) 0.0095(12) 0.0014(9) 0.0038(10)
N41 0.100(3) 0.0834(18) 0.0997(18) 0.0143(15) 0.0317(16) -0.0094(15)
C1 0.0499(15) 0.0630(15) 0.0449(12) 0.0022(12) 0.0151(11) 0.0052(11)
C2 0.0471(14) 0.0576(14) 0.0406(11) -0.0038(11) 0.0099(10) 0.0040(10)
C4 0.0460(14) 0.0621(15) 0.0403(11) -0.0022(11) 0.0086(10) 0.0053(10)
C5 0.0456(15) 0.0732(16) 0.0391(11) -0.0004(12) 0.0101(10) 0.0081(11)
C7 0.0520(16) 0.099(2) 0.0514(13) 0.0054(14) -0.0014(12) 0.0088(14)
C8 0.0442(15) 0.0872(19) 0.0451(12) -0.0047(13) -0.0044(11) -0.0043(13)
C9 0.062(2) 0.139(3) 0.0700(18) 0.008(2) 0.0099(16) -0.0151(18)
C10 0.070(3) 0.266(7) 0.091(3) -0.004(4) 0.022(3) -0.031(4)
C11 0.097(4) 0.285(8) 0.077(3) -0.097(5) 0.007(3) 0.011(4)
C12 0.131(4) 0.146(4) 0.092(3) -0.074(4) -0.018(3) 0.031(3)
C13 0.083(3) 0.093(3) 0.0703(18) -0.0143(17) -0.0007(16) 0.0079(17)
C14 0.0612(16) 0.0630(16) 0.0384(12) 0.0110(12) 0.0085(11) -0.0043(11)
C15 0.0730(19) 0.0721(18) 0.0608(15) 0.0019(14) 0.0189(13) -0.0123(14)
C16 0.096(3) 0.0671(18) 0.090(3) 0.0134(16) 0.0406(19) 0.0103(16)
C17 0.103(3) 0.094(3) 0.0714(19) 0.039(2) 0.0333(18) 0.0263(18)
C18 0.088(3) 0.109(3) 0.0440(14) 0.0280(19) -0.0003(14) -0.0001(15)
C19 0.0778(19) 0.0714(17) 0.0494(14) 0.0124(14) -0.0001(13) -0.0080(12)
C21 0.0754(19) 0.0776(18) 0.0438(13) 0.0080(14) 0.0006(12) 0.0044(12)
C22 0.0541(16) 0.0642(16) 0.0478(13) -0.0048(13) 0.0030(11) 0.0014(12)
C24 0.0639(18) 0.0721(18) 0.0604(15) 0.0069(14) 0.0178(13) 0.0016(14)
C27 0.0684(18) 0.0795(17) 0.0475(13) -0.0075(14) 0.0152(12) 0.0066(12)
C28 0.0589(16) 0.0668(16) 0.0484(13) 0.0012(13) -0.0045(12) 0.0009(11)
C29 0.0451(15) 0.0778(18) 0.0474(13) -0.0064(13) -0.0027(11) -0.0099(12)
C30 0.066(2) 0.121(3) 0.079(2) 0.0138(19) 0.0070(17) -0.0187(18)
C31 0.065(3) 0.209(6) 0.097(3) -0.004(3) 0.025(3) -0.035(4)
C32 0.087(4) 0.236(7) 0.072(3) -0.068(4) 0.024(3) -0.024(4)
C33 0.140(4) 0.138(4) 0.076(3) -0.050(3) 0.021(3) 0.014(2)
C34 0.094(3) 0.092(3) 0.0732(18) -0.0066(18) 0.0246(17) 0.0076(16)
C35 0.0595(17) 0.0839(19) 0.0459(13) 0.0109(14) 0.0076(12) -0.0090(13)
C36 0.0691(19) 0.120(3) 0.0508(15) 0.0233(17) 0.0131(13) 0.0006(15)
C37 0.083(3) 0.191(5) 0.0444(16) 0.046(3) 0.0035(15) -0.016(3)
C38 0.115(4) 0.149(4) 0.089(3) 0.022(3) -0.006(3) -0.053(3)
C39 0.122(3) 0.094(3) 0.105(3) 0.006(3) -0.008(3) -0.034(3)
C40 0.095(3) 0.080(2) 0.0705(18) 0.0014(17) -0.0044(16) -0.0096(16)

loop_
_atom_type_symbol
_atom_type_description
_atom_type_scat_dispersion_real
_atom_type_scat_dispersion_imag
_atom_type_scat_source
C C 0.0181 0.0091
;
International Tables for Crystallography
(1992, Vol. C, Tables 4.2.6.8 and 6.1.1.4)
;
H H 0.0000 0.0000
;
International Tables for Crystallography
(1992, Vol. C, Table 6.1.1.4)
;
N N 0.0311 0.0180
;
International Tables for Crystallography
(1992, Vol. C, Tables 4.2.6.8 and 6.1.1.4)
;

loop_
_geom_angle_atom_site_label_1
_geom_angle_atom_site_label_2
_geom_angle_atom_site_label_3
_geom_angle
_geom_angle_publ_flag
C2 N3 C4 118.28(19) yes
C1 N20 C5 118.03(19) yes
C2 N23 C27 114.56(19) yes
C2 N23 C28 115.55(18) yes
C27 N23 C28 112.69(17) yes
C5 N26 C7 118.6(2) yes
C5 N26 C21 122.7(2) yes
C7 N26 C21 116.98(18) yes
N20 C1 C2 123.5(2) yes
N20 C1 C24 115.6(2) yes
C2 C1 C24 120.70(19) yes
N3 C2 N23 120.0(2) yes
N3 C2 C1 118.68(18) yes
N23 C2 C1 121.4(2) yes
N3 C4 C5 123.2(2) yes
N3 C4 C22 113.91(19) yes
C5 C4 C22 122.53(19) yes
N20 C5 N26 116.5(2) yes
N20 C5 C4 118.18(18) yes
N26 C5 C4 125.3(3) yes
N26 C7 C8 113.5(2) yes
C7 C8 C9 119.3(3) yes
C7 C8 C13 122.3(3) yes
C9 C8 C13 118.3(3) yes
C8 C9 C10 121.6(4) yes
C9 C10 C11 120.6(5) yes
C10 C11 C12 120.0(6) yes
C11 C12 C13 119.4(5) yes
C8 C13 C12 119.9(4) yes
C15 C14 C19 118.2(2) yes
C15 C14 C21 120.63(19) yes
C19 C14 C21 121.1(3) yes
C14 C15 C16 120.8(3) yes
C15 C16 C17 120.4(3) yes
C16 C17 C18 120.0(3) yes
C17 C18 C19 120.3(3) yes
C14 C19 C18 120.3(3) yes
N26 C21 C14 112.7(3) yes
N25 C22 C4 176.5(3) yes
N41 C24 C1 177.2(4) yes
N23 C27 C35 113.5(3) yes
N23 C28 C29 113.64(19) yes
C28 C29 C30 119.9(3) yes
C28 C29 C34 122.4(3) yes
C30 C29 C34 117.6(3) yes
C29 C30 C31 122.2(4) yes
C30 C31 C32 120.3(5) yes
C31 C32 C33 119.6(5) yes
C32 C33 C34 120.0(5) yes
C29 C34 C33 120.3(4) yes
C27 C35 C36 120.2(3) yes
C27 C35 C40 120.9(3) yes
C36 C35 C40 118.9(3) yes
C35 C36 C37 119.2(4) yes
C36 C37 C38 119.5(3) yes
C37 C38 C39 120.8(4) yes
C38 C39 C40 120.8(4) yes
C35 C40 C39 120.8(3) yes

loop_
_geom_bond_atom_site_label_1
_geom_bond_atom_site_label_2
_geom_bond_distance
_geom_bond_publ_flag
N3 C2 1.326(3) yes
N3 C4 1.338(3) yes
N20 C1 1.325(3) yes
N20 C5 1.349(3) yes
N23 C2 1.393(3) yes
N23 C27 1.481(3) yes
N23 C28 1.468(3) yes
N25 C22 1.145(4) yes
N26 C5 1.368(3) yes
N26 C7 1.460(3) yes
N26 C21 1.468(3) yes
N41 C24 1.140(4) yes
C1 C2 1.409(4) yes
C1 C24 1.438(4) yes
C4 C5 1.406(4) yes
C4 C22 1.445(4) yes
C7 C8 1.497(4) yes
C8 C9 1.369(5) yes
C8 C13 1.382(5) yes
C9 C10 1.360(7) yes
C10 C11 1.340(11) yes
C11 C12 1.384(9) yes
C12 C13 1.391(6) yes
C14 C15 1.390(4) yes
C14 C19 1.384(3) yes
C14 C21 1.506(4) yes
C15 C16 1.376(4) yes
C16 C17 1.365(5) yes
C17 C18 1.365(6) yes
C18 C19 1.393(4) yes
C27 C35 1.502(4) yes
C28 C29 1.493(4) yes
C29 C30 1.375(5) yes
C29 C34 1.376(5) yes
C30 C31 1.366(6) yes
C31 C32 1.346(9) yes
C32 C33 1.381(8) yes
C33 C34 1.392(6) yes
C35 C36 1.382(4) yes
C35 C40 1.390(5) yes
C36 C37 1.420(5) yes
C37 C38 1.369(8) yes
C38 C39 1.345(6) yes
C39 C40 1.367(5) yes
